data_1551450
loop_
_publ_author_name
'Shane R. Yost'
'Jiye Lee'
'Mark W. B. Wilson'
'Tony Wu'
'David P. McMahon'
'Rebecca R. Parkhurst'
'Nicholas J. Thompson'
'Daniel N. Congreve'
'Akshay Rao'
'Kerr Johnson'
'Matthew Y. Sfeir'
'Moungi G. Bawendi'
'Timothy M. Swager'
'Richard H. Friend'
'Marc A. Baldo'
'Troy Van Voorhis'

_publ_section_title
;
 A transferable model for singlet-fission kinetics
;
_journal_name_full 'Nature Chemistry'
_journal_page_first 492
_journal_page_last 497
_journal_paper_doi 10.1038/nchem.1945
_journal_volume 6
_journal_year 2014
_chemical_formula_sum 'C46 H30'
_chemical_formula_weight 582.70
_space_group_IT_number 14
_space_group_name_Hall '-P 2yn'
_space_group_name_H-M_alt 'P 1 21/n 1'
_symmetry_cell_setting monoclinic
_symmetry_space_group_name_H-M 'P 1 21/n 1'
_atom_sites_solution_hydrogens geom
_atom_sites_solution_primary direct
_atom_sites_solution_secondary difmap
_cell_angle_alpha 90.00
_cell_angle_beta 103.662(4)
_cell_angle_gamma 90.00
_cell_formula_units_Z 4
_cell_length_a 9.5942(14)
_cell_length_b 27.260(4)
_cell_length_c 12.3336(18)
_cell_measurement_reflns_used 9430
_cell_measurement_temperature 100(2)
_cell_measurement_theta_max 30.55
_cell_measurement_theta_min 2.65
_cell_volume 3134.4(8)
_computing_cell_refinement 'SAINT 7.46A (Bruker-AXS, 2011)'
_computing_data_collection 'APEX2 v2011.4.0 (Bruker-AXS, 2011)'
_computing_data_reduction 'SAINT 7.46A (Bruker-AXS, 2011)'
_computing_molecular_graphics 'Bruker SHELXTL'
_computing_publication_material 'Bruker SHELXTL'
_computing_structure_refinement 'SHELXL-97 (Sheldrick, 2008)'
_computing_structure_solution 'SHELXS-97 (Sheldrick, 2008)'
_diffrn_ambient_temperature 100(2)
_diffrn_detector_area_resol_mean 8.3
_diffrn_measured_fraction_theta_full 0.990
_diffrn_measured_fraction_theta_max 0.990
_diffrn_measurement_device_type 'Bruker Smart APEX2 CCD'
_diffrn_measurement_method '\f and \w scans'
_diffrn_radiation_monochromator 'Incoatech ImuS multilayer optics'
_diffrn_radiation_source 'ImuS micro-focus sealed tube'
_diffrn_radiation_type MoK\a
_diffrn_radiation_wavelength 0.71073
_diffrn_reflns_av_R_equivalents 0.0622
_diffrn_reflns_av_sigmaI/netI 0.0305
_diffrn_reflns_limit_h_max 13
_diffrn_reflns_limit_h_min -13
_diffrn_reflns_limit_k_max 39
_diffrn_reflns_limit_k_min 0
_diffrn_reflns_limit_l_max 17
_diffrn_reflns_limit_l_min 0
_diffrn_reflns_number 9622
_diffrn_reflns_theta_full 30.69
_diffrn_reflns_theta_max 30.69
_diffrn_reflns_theta_min 1.49
_exptl_absorpt_coefficient_mu 0.070
_exptl_absorpt_correction_T_max 0.9944
_exptl_absorpt_correction_T_min 0.9827
_exptl_absorpt_correction_type multi-scan
_exptl_absorpt_process_details 'SADABS (Sheldrick, 2009)'
_exptl_crystal_colour pink
_exptl_crystal_density_diffrn 1.235
_exptl_crystal_density_method 'not measured'
_exptl_crystal_description plate
_exptl_crystal_F_000 1224
_exptl_crystal_size_max 0.25
_exptl_crystal_size_mid 0.20
_exptl_crystal_size_min 0.08
_refine_diff_density_max 0.420
_refine_diff_density_min -0.278
_refine_diff_density_rms 0.055
_refine_ls_extinction_method none
_refine_ls_goodness_of_fit_ref 1.046
_refine_ls_hydrogen_treatment constr
_refine_ls_matrix_type full
_refine_ls_number_parameters 416
_refine_ls_number_reflns 9622
_refine_ls_number_restraints 0
_refine_ls_restrained_S_all 1.046
_refine_ls_R_factor_all 0.0582
_refine_ls_R_factor_gt 0.0461
_refine_ls_shift/su_max 0.001
_refine_ls_shift/su_mean 0.000
_refine_ls_structure_factor_coef Fsqd
_refine_ls_weighting_details 'calc w=1/[\s^2^(Fo^2^)+(0.0720P)^2^+0.7383P] where P=(Fo^2^+2Fc^2^)/3'
_refine_ls_weighting_scheme calc
_refine_ls_wR_factor_gt 0.1225
_refine_ls_wR_factor_ref 0.1314
_reflns_number_gt 8095
_reflns_number_total 9622
_reflns_threshold_expression >2sigma(I)
_cod_data_source_file nchem.1945-s2.cif
_cod_data_source_block x12070_t5
_cod_depositor_comments
;
The following automatic conversions were performed:

data item '_symmetry_cell_setting' value 'Monoclinic' was changed to
'monoclinic' in accordance with the built-in table derived from the
CIF Core dictionary named 'cif_core.dic' version 2.4.5 last updated
on 2014-11-21.

Automatic conversion script
Id: cif_fix_values 6909 2019-04-08 15:41:33Z antanas 
;
_cod_original_sg_symbol_H-M P2(1)/n
_cod_database_code 1551450

loop_
_symmetry_equiv_pos_as_xyz
'x, y, z'
'-x+1/2, y+1/2, -z+1/2'
'-x, -y, -z'
'x-1/2, -y-1/2, z-1/2'

loop_
_atom_site_label
_atom_site_type_symbol
_atom_site_fract_x
_atom_site_fract_y
_atom_site_fract_z
_atom_site_U_iso_or_equiv
_atom_site_adp_type
_atom_site_occupancy
_atom_site_symmetry_multiplicity
_atom_site_calc_flag
_atom_site_refinement_flags
_atom_site_disorder_assembly
_atom_site_disorder_group
C1 C 0.72788(13) 0.41166(4) 0.56370(9) 0.0138(2) Uani 1 1 d . . .
C2 C 0.71968(14) 0.41785(4) 0.44907(10) 0.0148(2) Uani 1 1 d . . .
C3 C 0.72856(15) 0.46518(4) 0.40279(10) 0.0185(2) Uani 1 1 d . . .
H3 H 0.7425 0.4930 0.4506 0.022 Uiso 1 1 calc R . .
C4 C 0.71727(14) 0.47180(4) 0.28861(10) 0.0158(2) Uani 1 1 d . . .
C5 C 0.71416(15) 0.51968(5) 0.24019(11) 0.0188(2) Uani 1 1 d . . .
H5 H 0.7249 0.5479 0.2867 0.023 Uiso 1 1 calc R . .
C6 C 0.69592(17) 0.52503(5) 0.12769(12) 0.0244(3) Uani 1 1 d . . .
H6 H 0.6927 0.5570 0.0964 0.029 Uiso 1 1 calc R . .
C7 C 0.68162(18) 0.48322(5) 0.05663(11) 0.0261(3) Uani 1 1 d . . .
H7 H 0.6691 0.4876 -0.0215 0.031 Uiso 1 1 calc R . .
C8 C 0.68568(16) 0.43707(5) 0.09967(11) 0.0220(3) Uani 1 1 d . . .
H8 H 0.6771 0.4095 0.0513 0.026 Uiso 1 1 calc R . .
C9 C 0.70265(15) 0.42966(5) 0.21691(10) 0.0178(2) Uani 1 1 d . . .
C10 C 0.69964(17) 0.38269(5) 0.26177(11) 0.0228(3) Uani 1 1 d . . .
H10 H 0.6950 0.3550 0.2144 0.027 Uiso 1 1 calc R . .
C11 C 0.70331(14) 0.37537(4) 0.37655(10) 0.0158(2) Uani 1 1 d . . .
C12 C 0.69095(14) 0.32820(4) 0.41991(9) 0.0143(2) Uani 1 1 d . . .
C13 C 0.69175(13) 0.32224(4) 0.53404(9) 0.0143(2) Uani 1 1 d . . .
C14 C 0.67165(14) 0.27572(4) 0.57902(10) 0.0168(2) Uani 1 1 d . . .
H14 H 0.6515 0.2482 0.5306 0.020 Uiso 1 1 calc R . .
C15 C 0.68066(14) 0.26932(4) 0.69270(10) 0.0156(2) Uani 1 1 d . . .
C16 C 0.66010(15) 0.22239(5) 0.73896(11) 0.0194(2) Uani 1 1 d . . .
H16 H 0.6360 0.1948 0.6911 0.023 Uiso 1 1 calc R . .
C17 C 0.67470(16) 0.21688(5) 0.85092(11) 0.0224(3) Uani 1 1 d . . .
H17 H 0.6619 0.1854 0.8804 0.027 Uiso 1 1 calc R . .
C18 C 0.70903(16) 0.25781(5) 0.92415(11) 0.0235(3) Uani 1 1 d . . .
H18 H 0.7205 0.2533 1.0021 0.028 Uiso 1 1 calc R . .
C19 C 0.72554(16) 0.30339(5) 0.88345(10) 0.0211(3) Uani 1 1 d . . .
H19 H 0.7472 0.3304 0.9332 0.025 Uiso 1 1 calc R . .
C20 C 0.71052(14) 0.31082(4) 0.76637(10) 0.0161(2) Uani 1 1 d . . .
C21 C 0.72258(14) 0.35724(4) 0.72248(10) 0.0163(2) Uani 1 1 d . . .
H21 H 0.7371 0.3848 0.7710 0.020 Uiso 1 1 calc R . .
C22 C 0.71375(13) 0.36444(4) 0.60715(9) 0.0143(2) Uani 1 1 d . . .
C23 C 0.74980(14) 0.45452(4) 0.64131(9) 0.0144(2) Uani 1 1 d . . .
C24 C 0.63344(14) 0.47675(5) 0.67038(11) 0.0180(2) Uani 1 1 d . . .
H24 H 0.5390 0.4658 0.6371 0.022 Uiso 1 1 calc R . .
C25 C 0.65347(15) 0.51476(5) 0.74756(10) 0.0178(2) Uani 1 1 d . . .
H25 H 0.5724 0.5294 0.7663 0.021 Uiso 1 1 calc R . .
C26 C 0.79048(14) 0.53179(4) 0.79807(9) 0.0147(2) Uani 1 1 d . . .
C27 C 0.90728(14) 0.50963(5) 0.76835(10) 0.0175(2) Uani 1 1 d . . .
H27 H 1.0017 0.5206 0.8013 0.021 Uiso 1 1 calc R . .
C28 C 0.88686(14) 0.47152(4) 0.69091(10) 0.0173(2) Uani 1 1 d . . .
H28 H 0.9677 0.4569 0.6717 0.021 Uiso 1 1 calc R . .
C29 C 0.80984(14) 0.57186(4) 0.88192(10) 0.0163(2) Uani 1 1 d . . .
C30 C 0.70384(15) 0.60761(5) 0.87652(11) 0.0194(2) Uani 1 1 d . . .
H30 H 0.6201 0.6069 0.8173 0.023 Uiso 1 1 calc R . .
C31 C 0.71995(17) 0.64427(5) 0.95707(11) 0.0239(3) Uani 1 1 d . . .
H31 H 0.6468 0.6682 0.9528 0.029 Uiso 1 1 calc R . .
C32 C 0.84212(18) 0.64609(5) 1.04354(11) 0.0255(3) Uani 1 1 d . . .
H32 H 0.8533 0.6712 1.0983 0.031 Uiso 1 1 calc R . .
C33 C 0.94751(18) 0.61098(5) 1.04925(11) 0.0263(3) Uani 1 1 d . . .
H33 H 1.0314 0.6121 1.1084 0.032 Uiso 1 1 calc R . .
C34 C 0.93228(16) 0.57417(5) 0.96969(11) 0.0220(3) Uani 1 1 d . . .
H34 H 1.0057 0.5503 0.9749 0.026 Uiso 1 1 calc R . .
C35 C 0.68839(14) 0.28431(4) 0.34694(10) 0.0154(2) Uani 1 1 d . . .
C36 C 0.56584(15) 0.26860(4) 0.27021(10) 0.0178(2) Uani 1 1 d . . .
H36 H 0.4771 0.2848 0.2662 0.021 Uiso 1 1 calc R . .
C37 C 0.57189(14) 0.22920(4) 0.19897(10) 0.0172(2) Uani 1 1 d . . .
H37 H 0.4871 0.2191 0.1470 0.021 Uiso 1 1 calc R . .
C38 C 0.70069(14) 0.20442(4) 0.20298(9) 0.0146(2) Uani 1 1 d . . .
C39 C 0.82239(14) 0.21980(5) 0.28219(10) 0.0181(2) Uani 1 1 d . . .
H39 H 0.9108 0.2031 0.2878 0.022 Uiso 1 1 calc R . .
C40 C 0.81626(15) 0.25902(5) 0.35283(10) 0.0187(2) Uani 1 1 d . . .
H40 H 0.9005 0.2688 0.4059 0.022 Uiso 1 1 calc R . .
C41 C 0.70919(14) 0.16363(4) 0.12469(9) 0.0150(2) Uani 1 1 d . . .
C42 C 0.58942(15) 0.13488(4) 0.07784(11) 0.0182(2) Uani 1 1 d . . .
H42 H 0.5015 0.1405 0.0986 0.022 Uiso 1 1 calc R . .
C43 C 0.59718(15) 0.09817(5) 0.00117(11) 0.0202(3) Uani 1 1 d . . .
H43 H 0.5147 0.0790 -0.0299 0.024 Uiso 1 1 calc R . .
C44 C 0.72436(15) 0.08932(4) -0.03027(10) 0.0183(2) Uani 1 1 d . . .
H44 H 0.7293 0.0644 -0.0831 0.022 Uiso 1 1 calc R . .
C45 C 0.84424(15) 0.11725(5) 0.01620(10) 0.0185(2) Uani 1 1 d . . .
H45 H 0.9320 0.1112 -0.0044 0.022 Uiso 1 1 calc R . .
C46 C 0.83704(14) 0.15405(5) 0.09276(10) 0.0176(2) Uani 1 1 d . . .
H46 H 0.9201 0.1730 0.1238 0.021 Uiso 1 1 calc R . .

loop_
_atom_site_aniso_label
_atom_site_aniso_U_11
_atom_site_aniso_U_22
_atom_site_aniso_U_33
_atom_site_aniso_U_23
_atom_site_aniso_U_13
_atom_site_aniso_U_12
C1 0.0151(6) 0.0130(5) 0.0138(5) -0.0010(4) 0.0042(4) 0.0006(4)
C2 0.0171(6) 0.0133(5) 0.0145(5) 0.0000(4) 0.0046(4) 0.0007(4)
C3 0.0251(7) 0.0138(5) 0.0173(5) -0.0002(4) 0.0067(5) 0.0020(5)
C4 0.0148(6) 0.0153(5) 0.0175(5) 0.0006(4) 0.0043(4) -0.0003(4)
C5 0.0195(6) 0.0163(5) 0.0211(6) 0.0022(4) 0.0058(5) -0.0012(4)
C6 0.0304(8) 0.0206(6) 0.0234(6) 0.0065(5) 0.0086(6) -0.0011(5)
C7 0.0347(8) 0.0267(7) 0.0179(6) 0.0040(5) 0.0085(5) -0.0029(6)
C8 0.0279(7) 0.0233(6) 0.0154(5) 0.0004(4) 0.0065(5) -0.0021(5)
C9 0.0192(6) 0.0189(5) 0.0157(5) 0.0007(4) 0.0048(4) 0.0002(4)
C10 0.0372(8) 0.0157(5) 0.0158(5) -0.0007(4) 0.0070(5) -0.0014(5)
C11 0.0199(6) 0.0141(5) 0.0141(5) -0.0010(4) 0.0057(4) 0.0008(4)
C12 0.0160(6) 0.0131(5) 0.0142(5) -0.0013(4) 0.0044(4) 0.0011(4)
C13 0.0150(6) 0.0136(5) 0.0147(5) -0.0006(4) 0.0043(4) 0.0001(4)
C14 0.0203(6) 0.0128(5) 0.0185(5) -0.0006(4) 0.0070(5) 0.0003(4)
C15 0.0162(6) 0.0145(5) 0.0169(5) 0.0017(4) 0.0052(4) 0.0016(4)
C16 0.0225(7) 0.0149(5) 0.0224(6) 0.0032(4) 0.0084(5) 0.0020(5)
C17 0.0268(7) 0.0189(6) 0.0229(6) 0.0067(5) 0.0088(5) 0.0018(5)
C18 0.0295(8) 0.0239(6) 0.0176(5) 0.0059(5) 0.0067(5) 0.0000(5)
C19 0.0268(7) 0.0207(6) 0.0160(5) 0.0007(4) 0.0053(5) -0.0015(5)
C20 0.0167(6) 0.0162(5) 0.0151(5) 0.0011(4) 0.0035(4) 0.0007(4)
C21 0.0180(6) 0.0166(5) 0.0140(5) -0.0011(4) 0.0033(4) -0.0016(4)
C22 0.0151(6) 0.0133(5) 0.0145(5) -0.0001(4) 0.0035(4) 0.0003(4)
C23 0.0184(6) 0.0119(5) 0.0129(5) -0.0001(4) 0.0038(4) 0.0000(4)
C24 0.0156(6) 0.0184(5) 0.0199(5) -0.0044(4) 0.0037(5) -0.0019(4)
C25 0.0172(6) 0.0175(5) 0.0196(5) -0.0033(4) 0.0060(5) -0.0002(4)
C26 0.0181(6) 0.0131(5) 0.0131(5) -0.0002(4) 0.0041(4) -0.0005(4)
C27 0.0164(6) 0.0167(5) 0.0187(5) -0.0029(4) 0.0025(4) -0.0007(4)
C28 0.0172(6) 0.0167(5) 0.0182(5) -0.0023(4) 0.0046(5) 0.0010(4)
C29 0.0209(6) 0.0135(5) 0.0149(5) -0.0012(4) 0.0054(4) -0.0020(4)
C30 0.0240(7) 0.0159(5) 0.0183(5) -0.0016(4) 0.0051(5) -0.0002(5)
C31 0.0343(8) 0.0159(6) 0.0239(6) -0.0034(5) 0.0114(6) 0.0005(5)
C32 0.0397(9) 0.0184(6) 0.0203(6) -0.0055(5) 0.0109(6) -0.0069(6)
C33 0.0300(8) 0.0267(7) 0.0200(6) -0.0070(5) 0.0013(5) -0.0060(6)
C34 0.0222(7) 0.0217(6) 0.0210(6) -0.0038(5) 0.0030(5) -0.0007(5)
C35 0.0205(6) 0.0126(5) 0.0139(5) -0.0010(4) 0.0057(4) -0.0003(4)
C36 0.0186(6) 0.0161(5) 0.0186(5) -0.0009(4) 0.0045(5) 0.0024(4)
C37 0.0165(6) 0.0178(5) 0.0165(5) -0.0022(4) 0.0024(4) 0.0007(4)
C38 0.0186(6) 0.0128(5) 0.0130(5) -0.0001(4) 0.0053(4) -0.0003(4)
C39 0.0169(6) 0.0184(5) 0.0187(5) -0.0027(4) 0.0036(5) 0.0024(4)
C40 0.0177(6) 0.0196(6) 0.0180(5) -0.0053(4) 0.0029(5) -0.0005(4)
C41 0.0190(6) 0.0126(5) 0.0137(5) -0.0003(4) 0.0041(4) 0.0007(4)
C42 0.0185(6) 0.0164(5) 0.0214(6) -0.0019(4) 0.0080(5) -0.0010(4)
C43 0.0220(7) 0.0157(5) 0.0226(6) -0.0031(4) 0.0047(5) -0.0032(5)
C44 0.0243(7) 0.0142(5) 0.0165(5) -0.0016(4) 0.0050(5) 0.0021(5)
C45 0.0194(6) 0.0179(5) 0.0187(5) -0.0019(4) 0.0058(5) 0.0030(4)
C46 0.0175(6) 0.0175(5) 0.0175(5) -0.0022(4) 0.0037(4) -0.0007(4)

loop_
_atom_type_symbol
_atom_type_description
_atom_type_scat_dispersion_real
_atom_type_scat_dispersion_imag
_atom_type_scat_source
C C 0.0033 0.0016 'International Tables Vol C Tables 4.2.6.8 and 6.1.1.4'
H H 0.0000 0.0000 'International Tables Vol C Tables 4.2.6.8 and 6.1.1.4'

loop_
_geom_angle_atom_site_label_1
_geom_angle_atom_site_label_2
_geom_angle_atom_site_label_3
_geom_angle
_geom_angle_site_symmetry_1
_geom_angle_site_symmetry_3
C2 C1 C22 120.17(10) . .
C2 C1 C23 121.08(10) . .
C22 C1 C23 118.75(10) . .
C1 C2 C3 121.18(11) . .
C1 C2 C11 119.77(10) . .
C3 C2 C11 119.05(11) . .
C4 C3 C2 121.59(11) . .
C4 C3 H3 119.2 . .
C2 C3 H3 119.2 . .
C3 C4 C5 121.76(11) . .
C3 C4 C9 119.33(11) . .
C5 C4 C9 118.86(11) . .
C6 C5 C4 120.42(12) . .
C6 C5 H5 119.8 . .
C4 C5 H5 119.8 . .
C5 C6 C7 120.69(12) . .
C5 C6 H6 119.7 . .
C7 C6 H6 119.7 . .
C8 C7 C6 120.62(12) . .
C8 C7 H7 119.7 . .
C6 C7 H7 119.7 . .
C7 C8 C9 120.67(12) . .
C7 C8 H8 119.7 . .
C9 C8 H8 119.7 . .
C10 C9 C8 121.43(12) . .
C10 C9 C4 119.81(11) . .
C8 C9 C4 118.72(11) . .
C9 C10 C11 121.64(11) . .
C9 C10 H10 119.2 . .
C11 C10 H10 119.2 . .
C12 C11 C10 121.44(11) . .
C12 C11 C2 120.12(10) . .
C10 C11 C2 118.44(11) . .
C11 C12 C13 120.09(10) . .
C11 C12 C35 119.56(10) . .
C13 C12 C35 120.18(10) . .
C12 C13 C14 121.56(10) . .
C12 C13 C22 119.64(10) . .
C14 C13 C22 118.80(10) . .
C15 C14 C13 121.61(11) . .
C15 C14 H14 119.2 . .
C13 C14 H14 119.2 . .
C14 C15 C16 122.01(11) . .
C14 C15 C20 119.52(11) . .
C16 C15 C20 118.47(11) . .
C17 C16 C15 120.72(12) . .
C17 C16 H16 119.6 . .
C15 C16 H16 119.6 . .
C16 C17 C18 120.61(12) . .
C16 C17 H17 119.7 . .
C18 C17 H17 119.7 . .
C19 C18 C17 120.67(12) . .
C19 C18 H18 119.7 . .
C17 C18 H18 119.7 . .
C18 C19 C20 120.51(12) . .
C18 C19 H19 119.7 . .
C20 C19 H19 119.7 . .
C21 C20 C19 121.55(11) . .
C21 C20 C15 119.50(11) . .
C19 C20 C15 118.95(11) . .
C20 C21 C22 121.68(11) . .
C20 C21 H21 119.2 . .
C22 C21 H21 119.2 . .
C1 C22 C21 121.21(10) . .
C1 C22 C13 120.07(10) . .
C21 C22 C13 118.71(10) . .
C24 C23 C28 118.32(11) . .
C24 C23 C1 120.43(11) . .
C28 C23 C1 121.16(11) . .
C25 C24 C23 120.83(12) . .
C25 C24 H24 119.6 . .
C23 C24 H24 119.6 . .
C24 C25 C26 121.18(12) . .
C24 C25 H25 119.4 . .
C26 C25 H25 119.4 . .
C25 C26 C27 117.96(11) . .
C25 C26 C29 120.37(11) . .
C27 C26 C29 121.66(11) . .
C28 C27 C26 120.73(12) . .
C28 C27 H27 119.6 . .
C26 C27 H27 119.6 . .
C23 C28 C27 120.97(12) . .
C23 C28 H28 119.5 . .
C27 C28 H28 119.5 . .
C34 C29 C30 118.30(11) . .
C34 C29 C26 121.07(12) . .
C30 C29 C26 120.61(11) . .
C31 C30 C29 120.62(13) . .
C31 C30 H30 119.7 . .
C29 C30 H30 119.7 . .
C32 C31 C30 120.38(13) . .
C32 C31 H31 119.8 . .
C30 C31 H31 119.8 . .
C33 C32 C31 119.33(12) . .
C33 C32 H32 120.3 . .
C31 C32 H32 120.3 . .
C32 C33 C34 120.77(13) . .
C32 C33 H33 119.6 . .
C34 C33 H33 119.6 . .
C33 C34 C29 120.60(13) . .
C33 C34 H34 119.7 . .
C29 C34 H34 119.7 . .
C36 C35 C40 118.36(11) . .
C36 C35 C12 123.18(11) . .
C40 C35 C12 118.41(11) . .
C35 C36 C37 120.68(12) . .
C35 C36 H36 119.7 . .
C37 C36 H36 119.7 . .
C36 C37 C38 121.09(12) . .
C36 C37 H37 119.5 . .
C38 C37 H37 119.5 . .
C39 C38 C37 117.70(11) . .
C39 C38 C41 120.87(11) . .
C37 C38 C41 121.43(11) . .
C40 C39 C38 121.13(12) . .
C40 C39 H39 119.4 . .
C38 C39 H39 119.4 . .
C39 C40 C35 121.00(12) . .
C39 C40 H40 119.5 . .
C35 C40 H40 119.5 . .
C42 C41 C46 117.96(11) . .
C42 C41 C38 121.44(11) . .
C46 C41 C38 120.56(11) . .
C43 C42 C41 120.90(12) . .
C43 C42 H42 119.6 . .
C41 C42 H42 119.6 . .
C44 C43 C42 120.49(12) . .
C44 C43 H43 119.8 . .
C42 C43 H43 119.8 . .
C45 C44 C43 119.24(11) . .
C45 C44 H44 120.4 . .
C43 C44 H44 120.4 . .
C44 C45 C46 120.52(12) . .
C44 C45 H45 119.7 . .
C46 C45 H45 119.7 . .
C45 C46 C41 120.89(12) . .
C45 C46 H46 119.6 . .
C41 C46 H46 119.6 . .

loop_
_geom_bond_atom_site_label_1
_geom_bond_atom_site_label_2
_geom_bond_distance
_geom_bond_site_symmetry_2
C1 C2 1.4074(16) .
C1 C22 1.4131(16) .
C1 C23 1.4934(15) .
C2 C3 1.4215(16) .
C2 C11 1.4488(16) .
C3 C4 1.3984(17) .
C3 H3 0.9500 .
C4 C5 1.4325(16) .
C4 C9 1.4363(17) .
C5 C6 1.3647(18) .
C5 H5 0.9500 .
C6 C7 1.424(2) .
C6 H6 0.9500 .
C7 C8 1.3624(19) .
C7 H7 0.9500 .
C8 C9 1.4307(17) .
C8 H8 0.9500 .
C9 C10 1.3978(17) .
C10 C11 1.4218(17) .
C10 H10 0.9500 .
C11 C12 1.4084(16) .
C12 C13 1.4152(16) .
C12 C35 1.4939(15) .
C13 C14 1.4156(16) .
C13 C22 1.4461(16) .
C14 C15 1.3952(16) .
C14 H14 0.9500 .
C15 C16 1.4331(16) .
C15 C20 1.4368(16) .
C16 C17 1.3630(18) .
C16 H16 0.9500 .
C17 C18 1.4243(19) .
C17 H17 0.9500 .
C18 C19 1.3632(18) .
C18 H18 0.9500 .
C19 C20 1.4314(17) .
C19 H19 0.9500 .
C20 C21 1.3918(16) .
C21 C22 1.4185(16) .
C21 H21 0.9500 .
C23 C24 1.3898(18) .
C23 C28 1.3922(18) .
C24 C25 1.3892(16) .
C24 H24 0.9500 .
C25 C26 1.3946(18) .
C25 H25 0.9500 .
C26 C27 1.3961(18) .
C26 C29 1.4853(16) .
C27 C28 1.3934(16) .
C27 H27 0.9500 .
C28 H28 0.9500 .
C29 C34 1.3982(18) .
C29 C30 1.3987(18) .
C30 C31 1.3919(17) .
C30 H30 0.9500 .
C31 C32 1.387(2) .
C31 H31 0.9500 .
C32 C33 1.382(2) .
C32 H32 0.9500 .
C33 C34 1.3869(18) .
C33 H33 0.9500 .
C34 H34 0.9500 .
C35 C36 1.3914(18) .
C35 C40 1.3941(18) .
C36 C37 1.3975(17) .
C36 H36 0.9500 .
C37 C38 1.3989(18) .
C37 H37 0.9500 .
C38 C39 1.3981(17) .
C38 C41 1.4875(16) .
C39 C40 1.3891(17) .
C39 H39 0.9500 .
C40 H40 0.9500 .
C41 C42 1.3981(18) .
C41 C46 1.3986(18) .
C42 C43 1.3910(17) .
C42 H42 0.9500 .
C43 C44 1.386(2) .
C43 H43 0.9500 .
C44 C45 1.3854(19) .
C44 H44 0.9500 .
C45 C46 1.3907(17) .
C45 H45 0.9500 .
C46 H46 0.9500 .
